data_4337409
loop_
_publ_author_name
'Basalov, Ivan V.'
'Ro\,sca, Sorin Claudiu'
'Lyubov, Dmitry M.'
'Selikhov, Alexander N.'
'Fukin, Georgy K.'
'Sarazin, Yann'
'Carpentier, Jean-Fran\,cois'
'Trifonov, Alexander A.'

_publ_section_title
;
 Divalent heteroleptic ytterbium complexes - effective catalysts for
 intermolecular styrene hydrophosphination and hydroamination.
;
_journal_issue 3
_journal_name_full 'Inorganic chemistry'
_journal_page_first 1654
_journal_page_last 1661
_journal_paper_doi 10.1021/ic4027859
_journal_volume 53
_journal_year 2014
_chemical_formula_sum 'C38 H66 N2 O Si2 Yb'
_chemical_formula_weight 796.15
_chemical_name_systematic
; 
 ? 
;
_space_group_IT_number 19
_symmetry_cell_setting orthorhombic
_symmetry_space_group_name_Hall 'P 2ac 2ab'
_symmetry_space_group_name_H-M 'P 21 21 21'
_atom_sites_solution_hydrogens geom
_atom_sites_solution_primary direct
_atom_sites_solution_secondary difmap
_audit_creation_method SHELXL-97
_cell_angle_alpha 90.00
_cell_angle_beta 90.00
_cell_angle_gamma 90.00
_cell_formula_units_Z 4
_cell_length_a 9.3830(3)
_cell_length_b 12.5151(5)
_cell_length_c 34.5743(13)
_cell_measurement_reflns_used 850
_cell_measurement_temperature 100(2)
_cell_measurement_theta_max 30
_cell_measurement_theta_min 2
_cell_volume 4060.0(3)
_computing_cell_refinement 'Bruker SMART'
_computing_data_collection 'Bruker SMART'
_computing_data_reduction 'Bruker SHELXTL'
_computing_molecular_graphics 'Bruker SHELXTL'
_computing_publication_material 'Bruker SHELXTL'
_computing_structure_refinement 'SHELXL-97 (Sheldrick, 1997)'
_computing_structure_solution 'SHELXS-97 (Sheldrick, 1990)'
_diffrn_ambient_temperature 100(2)
_diffrn_measured_fraction_theta_full 0.994
_diffrn_measured_fraction_theta_max 0.994
_diffrn_measurement_device_type 'CCD area detector'
_diffrn_measurement_method 'phi and omega scans'
_diffrn_radiation_monochromator graphite
_diffrn_radiation_source 'fine-focus sealed tube'
_diffrn_radiation_type MoK\a
_diffrn_radiation_wavelength 0.71073
_diffrn_reflns_av_R_equivalents 0.0646
_diffrn_reflns_av_sigmaI/netI 0.0584
_diffrn_reflns_limit_h_max 11
_diffrn_reflns_limit_h_min -11
_diffrn_reflns_limit_k_max 15
_diffrn_reflns_limit_k_min -15
_diffrn_reflns_limit_l_max 43
_diffrn_reflns_limit_l_min -44
_diffrn_reflns_number 37676
_diffrn_reflns_theta_full 27.00
_diffrn_reflns_theta_max 27.00
_diffrn_reflns_theta_min 1.73
_exptl_absorpt_coefficient_mu 2.391
_exptl_absorpt_correction_T_max 0.7789
_exptl_absorpt_correction_T_min 0.6093
_exptl_absorpt_correction_type multi-scan
_exptl_absorpt_process_details 'SADABS (Sheldrick, 1998)'
_exptl_crystal_colour brown
_exptl_crystal_density_diffrn 1.302
_exptl_crystal_density_method 'not measured'
_exptl_crystal_description plate
_exptl_crystal_F_000 1656
_exptl_crystal_size_max 0.23
_exptl_crystal_size_mid 0.14
_exptl_crystal_size_min 0.11
_refine_diff_density_max 1.428
_refine_diff_density_min -0.567
_refine_diff_density_rms 0.102
_refine_ls_abs_structure_details 'Flack H D (1983), Acta Cryst. A39, 876-881'
_refine_ls_abs_structure_Flack -0.009(8)
_refine_ls_extinction_method none
_refine_ls_goodness_of_fit_ref 1.039
_refine_ls_hydrogen_treatment constr
_refine_ls_matrix_type full
_refine_ls_number_parameters 403
_refine_ls_number_reflns 8796
_refine_ls_number_restraints 1
_refine_ls_restrained_S_all 1.042
_refine_ls_R_factor_all 0.0448
_refine_ls_R_factor_gt 0.0356
_refine_ls_shift/su_max 0.000
_refine_ls_shift/su_mean 0.000
_refine_ls_structure_factor_coef Fsqd
_refine_ls_weighting_details 'calc w=1/[\s^2^(Fo^2^)+(0.0292P)^2^+0.0000P] where P=(Fo^2^+2Fc^2^)/3'
_refine_ls_weighting_scheme calc
_refine_ls_wR_factor_gt 0.0725
_refine_ls_wR_factor_ref 0.0749
_reflns_number_gt 7814
_reflns_number_total 8796
_reflns_threshold_expression >2sigma(I)
_cod_data_source_file 7-ybn1m.cif
_cod_data_source_block ybn1m
_cod_depositor_comments
;
The following automatic conversions were performed:

'_symmetry_cell_setting' value 'Orthorhombic' changed to
'orthorhombic' according to
/usr/data/users/saulius/automatic-downloads/current/ACS/lib/dictionaries/cif_core.dic
dictionary named 'cif_core.dic' version 2.4.2 from 2011-04-26.

Automatic conversion script
Id: cif_fix_values 2281 2013-09-26 08:29:07Z andrius 
;
_cod_original_sg_symbol_H-M P2(1)2(1)2(1)
_cod_database_code 4337409

loop_
_symmetry_equiv_pos_as_xyz
'x, y, z'
'-x+1/2, -y, z+1/2'
'-x, y+1/2, -z+1/2'
'x+1/2, -y+1/2, -z'

loop_
_atom_site_label
_atom_site_type_symbol
_atom_site_fract_x
_atom_site_fract_y
_atom_site_fract_z
_atom_site_U_iso_or_equiv
_atom_site_adp_type
_atom_site_occupancy
_atom_site_symmetry_multiplicity
_atom_site_calc_flag
_atom_site_refinement_flags
Yb1 Yb 0.389993(18) -0.020464(14) 0.118677(5) 0.02310(4) Uani 1 1 d .
Si1 Si 0.33708(13) -0.08782(10) 0.03218(3) 0.0287(3) Uani 1 1 d U
Si2 Si 0.54421(15) 0.09955(10) 0.03376(3) 0.0324(3) Uani 1 1 d .
N1 N 0.5529(3) -0.0766(2) 0.17176(9) 0.0178(7) Uani 1 1 d .
N2 N 0.4346(3) 0.0065(3) 0.05433(9) 0.0257(8) Uani 1 1 d .
C1 C 0.5238(4) -0.1765(3) 0.15732(10) 0.0157(8) Uani 1 1 d .
C2 C 0.3860(5) -0.2147(3) 0.16881(9) 0.0172(7) Uani 1 1 d .
C3 C 0.3345(4) -0.3139(3) 0.15668(10) 0.0192(8) Uani 1 1 d .
H3A H 0.2438 -0.3383 0.1652 0.023 Uiso 1 1 calc R
C4 C 0.4151(4) -0.3759(3) 0.13247(10) 0.0205(9) Uani 1 1 d .
C5 C 0.5523(4) -0.3394(3) 0.12178(12) 0.0213(8) Uani 1 1 d .
H5A H 0.6077 -0.3841 0.1054 0.026 Uiso 1 1 calc R
C6 C 0.6120(5) -0.2432(3) 0.13341(10) 0.0194(8) Uani 1 1 d .
C7 C 0.3583(4) -0.4855(3) 0.11887(11) 0.0262(8) Uani 1 1 d .
C8 C 0.3599(6) -0.5623(4) 0.15352(14) 0.0482(15) Uani 1 1 d .
H8A H 0.4578 -0.5706 0.1629 0.072 Uiso 1 1 calc R
H8B H 0.3226 -0.6320 0.1455 0.072 Uiso 1 1 calc R
H8C H 0.3002 -0.5332 0.1743 0.072 Uiso 1 1 calc R
C9 C 0.2038(4) -0.4755(4) 0.10475(14) 0.0409(11) Uani 1 1 d .
H9A H 0.1993 -0.4237 0.0835 0.061 Uiso 1 1 calc R
H9B H 0.1432 -0.4513 0.1261 0.061 Uiso 1 1 calc R
H9C H 0.1703 -0.5452 0.0956 0.061 Uiso 1 1 calc R
C10 C 0.4448(5) -0.5323(4) 0.08576(15) 0.0526(14) Uani 1 1 d .
H10A H 0.5394 -0.5528 0.0952 0.079 Uiso 1 1 calc R
H10B H 0.4547 -0.4789 0.0652 0.079 Uiso 1 1 calc R
H10C H 0.3960 -0.5955 0.0755 0.079 Uiso 1 1 calc R
C11 C 0.7644(4) -0.2114(3) 0.12326(11) 0.0205(9) Uani 1 1 d .
C12 C 0.8411(5) -0.2973(3) 0.09974(13) 0.0325(11) Uani 1 1 d .
H12A H 0.7922 -0.3071 0.0749 0.049 Uiso 1 1 calc R
H12B H 0.8404 -0.3648 0.1141 0.049 Uiso 1 1 calc R
H12C H 0.9398 -0.2752 0.0951 0.049 Uiso 1 1 calc R
C13 C 0.7629(4) -0.1085(3) 0.09918(12) 0.0290(10) Uani 1 1 d .
H13A H 0.7044 -0.1193 0.0760 0.044 Uiso 1 1 calc R
H13B H 0.8605 -0.0903 0.0915 0.044 Uiso 1 1 calc R
H13C H 0.7228 -0.0501 0.1146 0.044 Uiso 1 1 calc R
C14 C 0.8491(4) -0.1925(4) 0.16070(12) 0.0296(11) Uani 1 1 d .
H14A H 0.8431 -0.2561 0.1771 0.044 Uiso 1 1 calc R
H14B H 0.8092 -0.1310 0.1745 0.044 Uiso 1 1 calc R
H14C H 0.9491 -0.1782 0.1543 0.044 Uiso 1 1 calc R
C15 C 0.4370(4) -0.0526(3) 0.19506(10) 0.0158(8) Uani 1 1 d .
C16 C 0.3312(4) -0.1355(3) 0.19469(10) 0.0172(8) Uani 1 1 d .
C17 C 0.2135(4) -0.1323(3) 0.21939(11) 0.0195(9) Uani 1 1 d .
H17A H 0.1447 -0.1880 0.2189 0.023 Uiso 1 1 calc R
C18 C 0.1983(4) -0.0477(3) 0.24455(10) 0.0199(9) Uani 1 1 d .
C19 C 0.2959(4) 0.0373(3) 0.24230(10) 0.0188(9) Uani 1 1 d .
H19A H 0.2808 0.0968 0.2589 0.023 Uiso 1 1 calc R
C20 C 0.4119(4) 0.0407(3) 0.21786(10) 0.0189(9) Uani 1 1 d .
C21 C 0.0800(4) -0.0436(3) 0.27515(10) 0.0200(9) Uani 1 1 d .
C22 C -0.0247(4) -0.1380(3) 0.27194(12) 0.0280(10) Uani 1 1 d .
H22A H 0.0270 -0.2053 0.2758 0.042 Uiso 1 1 calc R
H22B H -0.0689 -0.1378 0.2463 0.042 Uiso 1 1 calc R
H22C H -0.0988 -0.1310 0.2918 0.042 Uiso 1 1 calc R
C23 C 0.1479(4) -0.0451(3) 0.31572(11) 0.0301(11) Uani 1 1 d .
H23A H 0.1961 -0.1137 0.3198 0.045 Uiso 1 1 calc R
H23B H 0.0734 -0.0359 0.3353 0.045 Uiso 1 1 calc R
H23C H 0.2172 0.0131 0.3179 0.045 Uiso 1 1 calc R
C24 C -0.0065(4) 0.0596(3) 0.27042(13) 0.0281(10) Uani 1 1 d .
H24A H 0.0571 0.1214 0.2726 0.042 Uiso 1 1 calc R
H24B H -0.0795 0.0633 0.2907 0.042 Uiso 1 1 calc R
H24C H -0.0525 0.0601 0.2450 0.042 Uiso 1 1 calc R
C25 C 0.5095(4) 0.1386(3) 0.21562(11) 0.0206(9) Uani 1 1 d .
C26 C 0.6562(4) 0.1100(3) 0.23334(12) 0.0265(10) Uani 1 1 d .
H26A H 0.6443 0.0923 0.2608 0.040 Uiso 1 1 calc R
H26B H 0.7207 0.1712 0.2308 0.040 Uiso 1 1 calc R
H26C H 0.6965 0.0485 0.2197 0.040 Uiso 1 1 calc R
C27 C 0.4504(4) 0.2363(3) 0.23716(12) 0.0249(9) Uani 1 1 d .
H27A H 0.3547 0.2528 0.2275 0.037 Uiso 1 1 calc R
H27B H 0.5132 0.2977 0.2328 0.037 Uiso 1 1 calc R
H27C H 0.4456 0.2207 0.2649 0.037 Uiso 1 1 calc R
C28 C 0.5327(4) 0.1704(3) 0.17356(12) 0.0244(10) Uani 1 1 d .
H28A H 0.4406 0.1861 0.1615 0.037 Uiso 1 1 calc R
H28B H 0.5790 0.1115 0.1597 0.037 Uiso 1 1 calc R
H28C H 0.5935 0.2340 0.1724 0.037 Uiso 1 1 calc R
C29 C 0.2219(6) -0.1537(4) 0.07026(14) 0.0483(10) Uani 1 1 d .
H29A H 0.1563 -0.2040 0.0578 0.072 Uiso 1 1 calc R
H29B H 0.1671 -0.0989 0.0840 0.072 Uiso 1 1 calc R
H29C H 0.2826 -0.1922 0.0886 0.072 Uiso 1 1 calc R
C30 C 0.4424(6) -0.1979(4) 0.01023(16) 0.0538(16) Uani 1 1 d .
H30A H 0.4962 -0.1704 -0.0119 0.081 Uiso 1 1 calc R
H30B H 0.3779 -0.2546 0.0016 0.081 Uiso 1 1 calc R
H30C H 0.5088 -0.2267 0.0295 0.081 Uiso 1 1 calc R
C31 C 0.2075(5) -0.0369(4) -0.00519(13) 0.0446(9) Uani 1 1 d U
H31A H 0.1494 -0.0964 -0.0148 0.067 Uiso 1 1 calc R
H31B H 0.2602 -0.0050 -0.0268 0.067 Uiso 1 1 calc R
H31C H 0.1455 0.0172 0.0065 0.067 Uiso 1 1 calc R
C32 C 0.6238(6) 0.1855(4) 0.07172(13) 0.0418(12) Uani 1 1 d .
H32A H 0.6845 0.2398 0.0596 0.063 Uiso 1 1 calc R
H32B H 0.6812 0.1416 0.0892 0.063 Uiso 1 1 calc R
H32C H 0.5477 0.2208 0.0864 0.063 Uiso 1 1 calc R
C33 C 0.4503(6) 0.1902(4) -0.00040(15) 0.0483(10) Uani 1 1 d .
H33A H 0.5172 0.2441 -0.0101 0.072 Uiso 1 1 calc R
H33B H 0.3714 0.2256 0.0130 0.072 Uiso 1 1 calc R
H33C H 0.4129 0.1486 -0.0222 0.072 Uiso 1 1 calc R
C34 C 0.6978(5) 0.0425(4) 0.00653(13) 0.0446(9) Uani 1 1 d .
H34A H 0.7577 0.1007 -0.0033 0.067 Uiso 1 1 calc R
H34B H 0.6624 0.0000 -0.0152 0.067 Uiso 1 1 calc R
H34C H 0.7542 -0.0031 0.0238 0.067 Uiso 1 1 calc R
O1S O 0.1914(3) 0.0946(2) 0.12597(8) 0.0321(7) Uani 1 1 d .
C1S C 0.0974(5) 0.1021(4) 0.15894(13) 0.0388(11) Uani 1 1 d .
H1SA H 0.1393 0.1489 0.1790 0.047 Uiso 1 1 calc R
H1SB H 0.0807 0.0305 0.1703 0.047 Uiso 1 1 calc R
C2S C -0.0371(5) 0.1477(4) 0.14451(14) 0.0364(11) Uani 1 1 d .
H2SA H -0.0876 0.1875 0.1651 0.044 Uiso 1 1 calc R
H2SB H -0.1007 0.0913 0.1343 0.044 Uiso 1 1 calc R
C3S C 0.0116(5) 0.2215(4) 0.11278(17) 0.0514(15) Uani 1 1 d .
H3SA H 0.0405 0.2918 0.1233 0.062 Uiso 1 1 calc R
H3SB H -0.0645 0.2323 0.0933 0.062 Uiso 1 1 calc R
C4S C 0.1373(5) 0.1636(4) 0.09542(13) 0.0414(13) Uani 1 1 d .
H4SA H 0.1073 0.1208 0.0728 0.050 Uiso 1 1 calc R
H4SB H 0.2114 0.2150 0.0871 0.050 Uiso 1 1 calc R

loop_
_atom_site_aniso_label
_atom_site_aniso_U_11
_atom_site_aniso_U_22
_atom_site_aniso_U_33
_atom_site_aniso_U_23
_atom_site_aniso_U_13
_atom_site_aniso_U_12
Yb1 0.02505(7) 0.02421(7) 0.02005(6) 0.00132(7) -0.00166(8) 0.00338(7)
Si1 0.0349(6) 0.0273(6) 0.0238(6) -0.0017(5) -0.0054(5) 0.0030(5)
Si2 0.0417(7) 0.0316(7) 0.0240(6) 0.0069(5) 0.0003(5) -0.0034(6)
N1 0.0182(15) 0.0187(16) 0.0165(15) 0.0006(13) 0.0001(12) 0.0004(13)
N2 0.0279(17) 0.025(2) 0.0237(15) -0.0011(14) -0.0064(12) 0.0072(13)
C1 0.0172(19) 0.0178(19) 0.0122(17) 0.0025(14) -0.0015(14) 0.0028(15)
C2 0.0199(17) 0.0191(17) 0.0125(15) 0.0024(13) 0.0014(17) 0.0054(18)
C3 0.0209(18) 0.0180(19) 0.0189(18) 0.0034(14) 0.0021(15) -0.0004(15)
C4 0.031(2) 0.0114(16) 0.0190(17) 0.0009(13) 0.0010(15) -0.0009(15)
C5 0.0245(18) 0.0209(18) 0.0187(18) -0.0018(17) 0.0018(17) 0.0036(14)
C6 0.0198(17) 0.0199(17) 0.0184(16) 0.0019(13) -0.0002(17) -0.0003(18)
C7 0.033(2) 0.0139(15) 0.0316(18) -0.006(2) 0.0112(17) -0.0045(15)
C8 0.076(4) 0.021(2) 0.048(3) 0.004(2) -0.009(3) -0.003(2)
C9 0.039(2) 0.027(2) 0.056(3) -0.012(2) -0.004(2) -0.008(2)
C10 0.051(3) 0.040(3) 0.067(3) -0.027(3) 0.022(2) -0.017(2)
C11 0.0153(17) 0.0255(19) 0.021(2) 0.0013(17) 0.0022(16) 0.0038(14)
C12 0.023(2) 0.033(2) 0.042(2) -0.010(2) 0.0077(19) 0.0023(18)
C13 0.022(2) 0.033(2) 0.032(2) 0.0068(19) 0.0055(18) -0.0023(18)
C14 0.019(2) 0.041(3) 0.029(2) -0.0039(19) -0.0050(17) 0.0053(18)
C15 0.0168(17) 0.0203(19) 0.0104(16) 0.0023(13) -0.0030(13) 0.0032(13)
C16 0.0210(18) 0.0155(18) 0.0153(17) 0.0022(14) -0.0009(15) 0.0012(15)
C17 0.0194(19) 0.0191(19) 0.0199(19) 0.0043(15) -0.0053(15) -0.0016(15)
C18 0.0194(19) 0.021(2) 0.0195(18) 0.0015(14) 0.0037(15) 0.0076(15)
C19 0.0219(18) 0.016(2) 0.0185(17) -0.0045(15) 0.0001(14) 0.0019(15)
C20 0.0196(19) 0.016(2) 0.0214(17) -0.0031(13) -0.0067(14) 0.0003(14)
C21 0.018(2) 0.019(2) 0.0233(18) -0.0015(14) 0.0036(14) 0.0033(14)
C22 0.029(2) 0.026(2) 0.029(2) -0.0031(18) 0.0136(18) -0.0014(18)
C23 0.033(2) 0.033(3) 0.0246(19) -0.0035(17) 0.0064(16) 0.0018(17)
C24 0.021(2) 0.028(2) 0.036(2) 0.0000(18) 0.0068(18) 0.0010(17)
C25 0.0183(19) 0.021(2) 0.022(2) -0.0024(16) -0.0011(16) -0.0006(16)
C26 0.018(2) 0.025(2) 0.037(2) -0.0082(18) -0.0093(17) 0.0026(16)
C27 0.025(2) 0.021(2) 0.029(2) -0.0055(17) 0.0025(17) 0.0003(17)
C28 0.022(2) 0.021(2) 0.030(2) 0.0021(17) 0.0026(18) -0.0030(17)
C29 0.061(2) 0.042(2) 0.042(2) 0.0165(17) -0.0179(18) -0.0164(18)
C30 0.074(4) 0.040(3) 0.047(3) -0.018(2) -0.015(3) 0.016(3)
C31 0.0499(19) 0.045(2) 0.0392(17) 0.0068(16) -0.0033(13) 0.0028(17)
C32 0.050(3) 0.035(2) 0.040(2) 0.008(2) -0.003(3) -0.011(3)
C33 0.061(2) 0.042(2) 0.042(2) 0.0165(17) -0.0179(18) -0.0164(18)
C34 0.0499(19) 0.045(2) 0.0392(17) 0.0068(16) -0.0033(13) 0.0028(17)
O1S 0.0326(15) 0.0397(16) 0.0240(16) 0.0014(13) 0.0007(12) 0.0140(13)
C1S 0.034(2) 0.047(3) 0.035(2) -0.003(2) 0.009(2) 0.014(2)
C2S 0.032(2) 0.040(3) 0.038(3) -0.003(2) -0.006(2) 0.000(2)
C3S 0.041(3) 0.051(3) 0.062(4) 0.020(3) 0.004(3) 0.010(2)
C4S 0.053(3) 0.040(3) 0.032(2) 0.008(2) -0.004(2) 0.012(2)

loop_
_atom_type_symbol
_atom_type_description
_atom_type_scat_dispersion_real
_atom_type_scat_dispersion_imag
_atom_type_scat_source
C C 0.0033 0.0016 'International Tables Vol C Tables 4.2.6.8 and 6.1.1.4'
H H 0.0000 0.0000 'International Tables Vol C Tables 4.2.6.8 and 6.1.1.4'
N N 0.0061 0.0033 'International Tables Vol C Tables 4.2.6.8 and 6.1.1.4'
Yb Yb -0.3850 5.5486 'International Tables Vol C Tables 4.2.6.8 and 6.1.1.4'
Si Si 0.0817 0.0704 'International Tables Vol C Tables 4.2.6.8 and 6.1.1.4'
O O 0.0106 0.0060 'International Tables Vol C Tables 4.2.6.8 and 6.1.1.4'

loop_
_geom_angle_atom_site_label_1
_geom_angle_atom_site_label_2
_geom_angle_atom_site_label_3
_geom_angle
N2 Yb1 O1S 99.07(10)
N2 Yb1 N1 130.24(10)
O1S Yb1 N1 125.17(10)
N2 Yb1 C1 120.45(11)
O1S Yb1 C1 139.37(10)
N1 Yb1 C1 30.53(11)
N2 Yb1 C15 160.09(11)
O1S Yb1 C15 96.58(10)
N1 Yb1 C15 30.57(10)
C1 Yb1 C15 47.83(11)
N2 Yb1 C2 133.37(10)
O1S Yb1 C2 115.05(10)
N1 Yb1 C2 49.44(11)
C1 Yb1 C2 28.69(11)
C15 Yb1 C2 46.74(10)
N2 Yb1 C16 160.26(11)
O1S Yb1 C16 93.04(10)
N1 Yb1 C16 48.84(10)
C1 Yb1 C16 46.38(10)
C15 Yb1 C16 28.10(10)
C2 Yb1 C16 27.42(9)
N2 Yb1 Si1 31.19(8)
O1S Yb1 Si1 98.05(7)
N1 Yb1 Si1 136.21(7)
C1 Yb1 Si1 110.66(8)
C15 Yb1 Si1 155.91(8)
C2 Yb1 Si1 109.37(7)
C16 Yb1 Si1 131.66(7)
N2 Yb1 Si2 21.96(8)
O1S Yb1 Si2 98.59(7)
N1 Yb1 Si2 118.17(7)
C1 Yb1 Si2 121.49(8)
C15 Yb1 Si2 142.35(8)
C2 Yb1 Si2 144.87(7)
C16 Yb1 Si2 166.65(8)
Si1 Yb1 Si2 53.15(3)
N2 Si1 C30 114.7(2)
N2 Si1 C31 115.2(2)
C30 Si1 C31 108.3(2)
N2 Si1 C29 107.5(2)
C30 Si1 C29 105.4(3)
C31 Si1 C29 104.8(2)
N2 Si1 Yb1 44.93(11)
C30 Si1 Yb1 120.21(18)
C31 Si1 Yb1 131.49(17)
C29 Si1 Yb1 62.97(16)
N2 Si2 C32 110.08(19)
N2 Si2 C33 113.3(2)
C32 Si2 C33 106.6(2)
N2 Si2 C34 114.5(2)
C32 Si2 C34 105.6(2)
C33 Si2 C34 106.2(2)
N2 Si2 Yb1 30.07(11)
C32 Si2 Yb1 80.03(15)
C33 Si2 Yb1 125.58(19)
C34 Si2 Yb1 124.25(16)
C1 N1 C15 104.6(3)
C1 N1 Yb1 82.4(2)
C15 N1 Yb1 83.43(19)
Si1 N2 Si2 128.15(19)
Si1 N2 Yb1 103.87(16)
Si2 N2 Yb1 127.97(17)
N1 C1 C2 112.4(3)
N1 C1 C6 128.6(3)
C2 C1 C6 119.0(3)
N1 C1 Yb1 67.11(19)
C2 C1 Yb1 87.6(2)
C6 C1 Yb1 114.0(2)
C3 C2 C16 132.7(4)
C3 C2 C1 121.7(3)
C16 C2 C1 105.5(3)
C3 C2 Yb1 123.6(2)
C16 C2 Yb1 78.7(2)
C1 C2 Yb1 63.69(18)
C4 C3 C2 119.7(4)
C3 C4 C5 118.6(3)
C3 C4 C7 119.9(3)
C5 C4 C7 121.4(3)
C6 C5 C4 124.8(4)
C5 C6 C1 116.0(4)
C5 C6 C11 122.6(3)
C1 C6 C11 121.3(3)
C10 C7 C9 107.2(4)
C10 C7 C8 109.9(4)
C9 C7 C8 107.9(4)
C10 C7 C4 112.8(3)
C9 C7 C4 110.5(3)
C8 C7 C4 108.3(3)
C6 C11 C12 112.3(3)
C6 C11 C13 109.6(3)
C12 C11 C13 107.9(3)
C6 C11 C14 109.3(3)
C12 C11 C14 108.3(3)
C13 C11 C14 109.4(3)
N1 C15 C20 128.8(3)
N1 C15 C16 112.4(3)
C20 C15 C16 118.8(3)
N1 C15 Yb1 65.99(18)
C20 C15 Yb1 112.9(2)
C16 C15 Yb1 89.2(2)
C17 C16 C2 133.3(4)
C17 C16 C15 121.4(3)
C2 C16 C15 104.9(3)
C17 C16 Yb1 131.1(3)
C2 C16 Yb1 73.90(19)
C15 C16 Yb1 62.69(18)
C18 C17 C16 119.3(4)
C17 C18 C19 118.6(3)
C17 C18 C21 122.4(3)
C19 C18 C21 118.9(3)
C20 C19 C18 124.9(3)
C19 C20 C15 116.3(3)
C19 C20 C25 121.9(3)
C15 C20 C25 121.8(3)
C18 C21 C24 109.7(3)
C18 C21 C23 109.2(3)
C24 C21 C23 109.0(3)
C18 C21 C22 112.7(3)
C24 C21 C22 107.5(3)
C23 C21 C22 108.6(3)
C28 C25 C20 110.1(3)
C28 C25 C27 107.9(3)
C20 C25 C27 113.4(3)
C28 C25 C26 108.1(3)
C20 C25 C26 109.1(3)
C27 C25 C26 108.2(3)
C1S O1S C4S 108.7(3)
C1S O1S Yb1 127.2(2)
C4S O1S Yb1 123.9(2)
O1S C1S C2S 106.3(4)
C1S C2S C3S 103.0(4)
C2S C3S C4S 103.4(4)
O1S C4S C3S 105.6(4)

loop_
_geom_bond_atom_site_label_1
_geom_bond_atom_site_label_2
_geom_bond_distance
Yb1 N2 2.289(3)
Yb1 O1S 2.368(3)
Yb1 N1 2.490(3)
Yb1 C1 2.678(4)
Yb1 C15 2.708(3)
Yb1 C2 2.985(3)
Yb1 C16 3.047(3)
Yb1 Si1 3.1465(11)
Yb1 Si2 3.6014(12)
Si1 N2 1.679(3)
Si1 C30 1.857(5)
Si1 C31 1.885(5)
Si1 C29 1.892(5)
Si2 N2 1.708(3)
Si2 C32 1.854(5)
Si2 C33 1.859(5)
Si2 C34 1.864(5)
N1 C1 1.373(5)
N1 C15 1.386(5)
C1 C2 1.434(5)
C1 C6 1.437(5)
C2 C3 1.398(5)
C2 C16 1.431(5)
C3 C4 1.370(5)
C4 C5 1.415(5)
C4 C7 1.544(5)
C5 C6 1.387(5)
C6 C11 1.526(5)
C7 C10 1.521(6)
C7 C9 1.535(5)
C7 C8 1.536(6)
C11 C12 1.528(5)
C11 C13 1.533(6)
C11 C14 1.537(5)
C15 C20 1.428(5)
C15 C16 1.435(5)
C16 C17 1.397(5)
C17 C18 1.378(5)
C18 C19 1.406(5)
C18 C21 1.534(5)
C19 C20 1.379(5)
C20 C25 1.531(5)
C21 C24 1.535(5)
C21 C23 1.540(5)
C21 C22 1.541(5)
C25 C28 1.523(5)
C25 C27 1.535(5)
C25 C26 1.549(5)
O1S C1S 1.444(5)
O1S C4S 1.456(5)
C1S C2S 1.472(6)
C2S C3S 1.505(7)
C3S C4S 1.509(7)
